data_2023332
loop_
_publ_author_name
'N\"ather, Christian'

_publ_section_title
;
 Synthesis, crystal structure and thermal properties of
 poly[di-\m-bromido-(\m-2,5-dimethylpyrazine)cadmium(II)]
;
_journal_coeditor_code HB8115
_journal_issue 1
_journal_name_full 'Acta Crystallographica Section E Crystallographic Communications'
_journal_paper_doi 10.1107/S2056989024011824
_journal_volume 81
_journal_year 2025
_chemical_formula_iupac '[Cd Br2 (C6 H8 N2)]'
_chemical_formula_moiety 'C6 H8 Br2 Cd N2'
_chemical_formula_sum 'C6 H8 Br2 Cd N2'
_chemical_formula_weight 380.36
_chemical_name_systematic
;
Poly[di-\m-bromido-(\m-2,5-dimethylpyrazine)cadmium(II)]
;
_space_group_crystal_system orthorhombic
_space_group_IT_number 64
_space_group_name_Hall '-C 2ac 2'
_space_group_name_H-M_alt 'C m c e'
_atom_sites_solution_hydrogens geom
_audit_creation_method
;
Olex2 1.3-ac4
(compiled 2020.03.28 svn.rd84adfe8 for Rigaku Oxford Diffraction, GUI svn.r6032)
;
_cell_angle_alpha 90
_cell_angle_beta 90
_cell_angle_gamma 90
_cell_formula_units_Z 8
_cell_length_a 7.9334(2)
_cell_length_b 15.4735(6)
_cell_length_c 15.4898(6)
_cell_measurement_reflns_used 15283
_cell_measurement_temperature 170.15
_cell_measurement_theta_max 57.76
_cell_measurement_theta_min 5.26
_cell_volume 1901.49(11)
_computing_cell_refinement
;
X-AREA (Stoe, 2008)
;
_computing_data_collection
;
X-AREA (Stoe, 2008)
;
_computing_data_reduction
;
X-AREA (Stoe, 2008)
;
_computing_molecular_graphics
;
DIAMOND (Brandenburg, 1999) and XP in <i>SHELXTL-PC</i> (Sheldrick,
2008)
;
_computing_publication_material
;
Publcif (Westrip, 2010)
;
_computing_structure_refinement
;
<i>SHELXL2016/6</i> (Sheldrick, 2015b)
;
_computing_structure_solution
;
<i>SHELXT2014/4</i> (Sheldrick, 2015a)
;
_diffrn_ambient_temperature 170.15
_diffrn_measured_fraction_theta_full 0.999
_diffrn_measured_fraction_theta_max 0.999
_diffrn_measurement_device_type 'Stoe IPDS-2'
_diffrn_measurement_method 'Omega scans'
_diffrn_radiation_type MoK\a
_diffrn_radiation_wavelength 0.71073
_diffrn_reflns_av_R_equivalents 0.0385
_diffrn_reflns_av_unetI/netI 0.0142
_diffrn_reflns_limit_h_max 10
_diffrn_reflns_limit_h_min -10
_diffrn_reflns_limit_k_max 20
_diffrn_reflns_limit_k_min -20
_diffrn_reflns_limit_l_max 20
_diffrn_reflns_limit_l_min -20
_diffrn_reflns_number 14714
_diffrn_reflns_theta_full 25.242
_diffrn_reflns_theta_max 28.001
_diffrn_reflns_theta_min 2.630
_exptl_absorpt_coefficient_mu 10.641
_exptl_absorpt_correction_T_max 0.2757
_exptl_absorpt_correction_T_min 0.1932
_exptl_absorpt_correction_type numerical
_exptl_crystal_colour colorless
_exptl_crystal_density_diffrn 2.657
_exptl_crystal_description block
_exptl_crystal_F_000 1408
_exptl_crystal_size_max 0.14
_exptl_crystal_size_mid 0.11
_exptl_crystal_size_min 0.07
_refine_diff_density_max 1.985
_refine_diff_density_min -0.838
_refine_ls_extinction_method none
_refine_ls_goodness_of_fit_ref 1.132
_refine_ls_hydrogen_treatment constr
_refine_ls_matrix_type full
_refine_ls_number_parameters 64
_refine_ls_number_reflns 1238
_refine_ls_number_restraints 0
_refine_ls_restrained_S_all 1.132
_refine_ls_R_factor_all 0.0394
_refine_ls_R_factor_gt 0.0326
_refine_ls_shift/su_max 0.001
_refine_ls_shift/su_mean 0.000
_refine_ls_structure_factor_coef Fsqd
_refine_ls_weighting_details 'w=1/[\s^2^(Fo^2^)+(0.0592P)^2^] where P=(Fo^2^+2Fc^2^)/3'
_refine_ls_weighting_scheme calc
_refine_ls_wR_factor_gt 0.0835
_refine_ls_wR_factor_ref 0.0875
_reflns_number_gt 1082
_reflns_number_total 1238
_reflns_threshold_expression 'I > 2\s(I)'
_cod_data_source_file hb8115.cif
_cod_data_source_block I
_cod_original_sg_symbol_Hall '-C 2bc 2'
_cod_database_code 2023332
_shelx_space_group_comment
;
The symmetry employed for this shelxl refinement is uniquely defined
by the following loop, which should always be used as a source of
symmetry information in preference to the above space-group names.
They are only intended as comments.
;

loop_
_space_group_symop_operation_xyz
'x, y, z'
'-x, -y+1/2, z+1/2'
'-x, y+1/2, -z+1/2'
'x, -y, -z'
'x+1/2, y+1/2, z'
'-x+1/2, -y+1, z+1/2'
'-x+1/2, y+1, -z+1/2'
'x+1/2, -y+1/2, -z'
'-x, -y, -z'
'x, y-1/2, -z-1/2'
'x, -y-1/2, z-1/2'
'-x, y, z'
'-x+1/2, -y+1/2, -z'
'x+1/2, y, -z-1/2'
'x+1/2, -y, z-1/2'
'-x+1/2, y+1/2, z'

loop_
_atom_site_type_symbol
_atom_site_label
_atom_site_fract_x
_atom_site_fract_y
_atom_site_fract_z
_atom_site_U_iso_or_equiv
_atom_site_adp_type
_atom_site_calc_flag
_atom_site_occupancy
_atom_site_disorder_assembly
_atom_site_disorder_group
Cd Cd1 0.500000 0.60333(2) 0.76619(2) 0.02282(15) Uani d 1 . .
Br Br1 0.77081(5) 0.60437(3) 0.87036(2) 0.02692(15) Uani d 1 . .
N N1 0.500000 0.4430(3) 0.7622(3) 0.0250(9) Uani d 1 . .
C C1 0.500000 0.3874(3) 0.8292(4) 0.0275(11) Uani d 1 . .
C C2 0.500000 0.2984(4) 0.8119(4) 0.0294(12) Uani d 1 . .
H H2 0.500000 0.259776 0.859575 0.035 Uiso calc 1 . .
N N2 0.500000 0.2645(3) 0.7328(3) 0.0263(10) Uani d 1 . .
C C3 0.500000 0.3214(4) 0.6659(3) 0.0267(11) Uani d 1 . .
C C4 0.500000 0.4088(4) 0.6818(4) 0.0264(11) Uani d 1 . .
H H4 0.500000 0.447104 0.633895 0.032 Uiso calc 1 . .
C C5 0.500000 0.4195(4) 0.9195(3) 0.0350(14) Uani d 1 . .
H H5A 0.500000 0.370280 0.959327 0.052 Uiso calc 1 . .
H H5B 0.600860 0.454687 0.929396 0.052 Uiso calc 0.5 . .
H H5C 0.399140 0.454687 0.929396 0.052 Uiso calc 0.5 . .
C C6 0.500000 0.2890(4) 0.5746(4) 0.0350(14) Uani d 1 . .
H H6A 0.500000 0.338159 0.534803 0.052 Uiso calc 1 . .
H H6B 0.600860 0.253755 0.564744 0.052 Uiso calc 0.5 . .
H H6C 0.399140 0.253755 0.564744 0.052 Uiso calc 0.5 . .

loop_
_atom_site_aniso_label
_atom_site_aniso_U_11
_atom_site_aniso_U_22
_atom_site_aniso_U_33
_atom_site_aniso_U_12
_atom_site_aniso_U_13
_atom_site_aniso_U_23
Cd1 0.0223(2) 0.0213(2) 0.0248(2) 0.000 0.000 0.00021(14)
Br1 0.0231(2) 0.0340(3) 0.0237(2) -0.00048(15) 0.00010(13) -0.00062(14)
N1 0.031(2) 0.022(2) 0.022(2) 0.000 0.000 0.0015(16)
C1 0.031(3) 0.025(3) 0.026(3) 0.000 0.000 0.0040(19)
C2 0.036(3) 0.026(3) 0.026(2) 0.000 0.000 0.003(2)
N2 0.030(2) 0.021(2) 0.028(2) 0.000 0.000 -0.0030(17)
C3 0.029(3) 0.025(3) 0.026(2) 0.000 0.000 0.002(2)
C4 0.028(3) 0.028(3) 0.023(2) 0.000 0.000 0.0009(19)
C5 0.057(4) 0.026(3) 0.022(2) 0.000 0.000 -0.001(2)
C6 0.056(4) 0.023(3) 0.026(2) 0.000 0.000 -0.004(2)

loop_
_atom_type_symbol
_atom_type_description
_atom_type_scat_dispersion_real
_atom_type_scat_dispersion_imag
_atom_type_scat_source
C C 0.0033 0.0016 'International Tables Vol C Tables 4.2.6.8 and 6.1.1.4'
H H 0.0000 0.0000 'International Tables Vol C Tables 4.2.6.8 and 6.1.1.4'
Br Br -0.2901 2.4595 'International Tables Vol C Tables 4.2.6.8 and 6.1.1.4'
Cd Cd -0.8075 1.2024 'International Tables Vol C Tables 4.2.6.8 and 6.1.1.4'
N N 0.0061 0.0033 'International Tables Vol C Tables 4.2.6.8 and 6.1.1.4'

loop_
_geom_angle_atom_site_label_1
_geom_angle_atom_site_label_2
_geom_angle_atom_site_label_3
_geom_angle_site_symmetry_1
_geom_angle_site_symmetry_3
_geom_angle
_geom_angle_publ_flag
Br1 Cd1 Br1 . 12_655 106.18(2) y
Br1 Cd1 Br1 . 7_646 86.222(11) y
Br1 Cd1 Br1 12_655 14_457 86.222(11) ?
Br1 Cd1 Br1 14_457 7_646 81.37(2) y
Br1 Cd1 Br1 12_655 7_646 167.574(18) y
Br1 Cd1 Br1 . 14_457 167.574(18) ?
N1 Cd1 Br1 . 7_646 89.25(8) y
N1 Cd1 Br1 . 12_655 91.20(6) ?
N1 Cd1 Br1 . . 91.20(6) y
N1 Cd1 Br1 . 14_457 89.25(8) ?
N1 Cd1 N2 . 10_567 178.93(15) y
N2 Cd1 Br1 10_567 12_655 89.45(6) y
N2 Cd1 Br1 10_567 . 89.45(6) ?
N2 Cd1 Br1 10_567 14_457 89.94(8) ?
N2 Cd1 Br1 10_567 7_646 89.94(8) y
Cd1 Br1 Cd1 . 14_557 93.774(11) y
C1 N1 Cd1 . . 128.2(4) ?
C1 N1 C4 . . 117.3(5) ?
C4 N1 Cd1 . . 114.4(4) ?
N1 C1 C2 . . 118.6(5) ?
N1 C1 C5 . . 120.8(5) ?
C2 C1 C5 . . 120.6(5) ?
C1 C2 H2 . . 117.9 ?
N2 C2 C1 . . 124.2(5) ?
N2 C2 H2 . . 117.9 ?
C2 N2 Cd1 . 10_557 112.8(4) ?
C2 N2 C3 . . 116.5(5) ?
C3 N2 Cd1 . 10_557 130.7(3) ?
N2 C3 C4 . . 120.0(5) ?
N2 C3 C6 . . 120.1(5) ?
C4 C3 C6 . . 119.9(5) ?
N1 C4 C3 . . 123.4(5) ?
N1 C4 H4 . . 118.3 ?
C3 C4 H4 . . 118.3 ?
C1 C5 H5A . . 109.5 ?
C1 C5 H5B . . 109.5 ?
C1 C5 H5C . . 109.5 ?
H5A C5 H5B . . 109.5 ?
H5A C5 H5C . . 109.5 ?
H5B C5 H5C . . 109.5 ?
C3 C6 H6A . . 109.5 ?
C3 C6 H6B . . 109.5 ?
C3 C6 H6C . . 109.5 ?
H6A C6 H6B . . 109.5 ?
H6A C6 H6C . . 109.5 ?
H6B C6 H6C . . 109.5 ?

loop_
_geom_bond_atom_site_label_1
_geom_bond_atom_site_label_2
_geom_bond_site_symmetry_2
_geom_bond_distance
_geom_bond_publ_flag
Cd1 Br1 . 2.6869(4) y
Cd1 Br1 14_457 2.7893(4) y
Cd1 Br1 12_655 2.6869(4) n
Cd1 Br1 7_646 2.7893(4) ?
Cd1 N1 . 2.482(5) y
Cd1 N2 10_567 2.494(5) y
N1 C1 . 1.347(7) ?
N1 C4 . 1.353(7) ?
C1 C2 . 1.404(8) ?
C1 C5 . 1.484(8) ?
C2 H2 . 0.9500 ?
C2 N2 . 1.332(7) ?
N2 C3 . 1.360(7) ?
C3 C4 . 1.374(8) ?
C3 C6 . 1.500(7) ?
C4 H4 . 0.9500 ?
C5 H5A . 0.9800 ?
C5 H5B . 0.9800 ?
C5 H5C . 0.9800 ?
C6 H6A . 0.9800 ?
C6 H6B . 0.9800 ?
C6 H6C . 0.9800 ?

loop_
_geom_hbond_atom_site_label_D
_geom_hbond_atom_site_label_H
_geom_hbond_atom_site_label_A
_geom_hbond_site_symmetry_A
_geom_hbond_distance_DH
_geom_hbond_distance_HA
_geom_hbond_distance_DA
_geom_hbond_angle_DHA
C2 H2 Br1 5_445 0.95 3.02 3.624(5) 123
C2 H2 Br1 16_645 0.95 3.02 3.624(5) 123
C4 H4 Br1 14_457 0.95 3.04 3.622(5) 121
C4 H4 Br1 7_646 0.95 3.04 3.622(5) 121
C5 H5B Br1 . 0.98 2.83 3.658(5) 142
C5 H5C Br1 12_655 0.98 2.83 3.658(5) 142
C6 H6B Br1 10_557 0.98 2.86 3.674(5) 141
C6 H6C Br1 3_646 0.98 2.86 3.674(5) 141

loop_
_geom_torsion_atom_site_label_1
_geom_torsion_atom_site_label_2
_geom_torsion_atom_site_label_3
_geom_torsion_atom_site_label_4
_geom_torsion_site_symmetry_1
_geom_torsion_site_symmetry_2
_geom_torsion_site_symmetry_3
_geom_torsion_site_symmetry_4
_geom_torsion
_geom_torsion_publ_flag
Cd1 N1 C1 C2 . . . . 180.0 ?
Cd1 N1 C1 C5 . . . . 0.0 ?
Cd1 N1 C4 C3 . . . . 180.0 ?
Cd1 N2 C3 C4 10_557 . . . 180.0 ?
Cd1 N2 C3 C6 10_557 . . . 0.0 ?
N1 C1 C2 N2 . . . . 0.0 ?
C1 N1 C4 C3 . . . . 0.0 ?
C1 C2 N2 Cd1 . . . 10_557 180.0 ?
C1 C2 N2 C3 . . . . 0.0 ?
C2 N2 C3 C4 . . . . 0.0 ?
C2 N2 C3 C6 . . . . 180.0 ?
N2 C3 C4 N1 . . . . 0.0 ?
C4 N1 C1 C2 . . . . 0.0 ?
C4 N1 C1 C5 . . . . 180.0 ?
C5 C1 C2 N2 . . . . 180.0 ?
C6 C3 C4 N1 . . . . 180.0 ?
